data_4022013
loop_
_publ_author_name
'Silvestre Buscemi'
'Andrea Pace'
'Antonio Palumbo Piccionello'
'Ivana Pibiri'
'Nicol\'o Vivona'
'Gianluca Giorgi'
'Andrea Mazzanti'
'Domenico Spinelli'

_publ_contact_author_address
;     Dipartimento di Chimica Organica "E. Patern\`o"
    Universit\`a degli Studi di Palermo, 
    Viale delle Scienze - Parco d'Orleans II
      I-90128 Palermo
      Italy 
;
_publ_contact_author_email sbuscemi@unipa.it
_publ_contact_author_name 'Silvestre Buscemi'
_publ_section_title
;
 Five-to-Six Membered Ring-Rearrangements in the Reaction of
 5-Perfluoroalkyl-1,2,4-oxadiazoles with Hydrazine and Methylhydrazine
;
_journal_name_full 'Journal of Organic Chemistry'
_journal_page_first 8106
_journal_page_last 8113
_journal_paper_doi 10.1021/jo061251e
_journal_volume 71
_journal_year 2006
_chemical_formula_moiety 'C16 H8 F15 N3'
_chemical_formula_sum 'C16 H8 F15 N3'
_chemical_formula_weight 527.25
_chemical_name_systematic
;
3-Heptadecafluorooctyl-1-methyl-5-phenyl-1H-[1,2,4]triazole
;
_space_group_IT_number 14
_symmetry_cell_setting monoclinic
_symmetry_space_group_name_Hall '-P 2ybc'
_symmetry_space_group_name_H-M 'P 1 21/c 1'
_atom_sites_solution_hydrogens geom
_atom_sites_solution_primary direct
_atom_sites_solution_secondary difmap
_audit_creation_method SHELXL-97
_cell_angle_alpha 90.00
_cell_angle_beta 93.4300(10)
_cell_angle_gamma 90.00
_cell_formula_units_Z 4
_cell_length_a 10.2668(3)
_cell_length_b 6.1673(2)
_cell_length_c 30.2383(7)
_cell_measurement_temperature 120(2)
_cell_volume 1911.21(9)
_computing_cell_refinement 'DENZO (Otwinowski & Minor, 1997) & COLLECT (Hooft, R.W.W., 1998)'
_computing_data_collection 'COLLECT (Hooft, R.W.W., 1998)'
_computing_data_reduction 'DENZO (Otwinowski & Minor, 1997) & COLLECT (Hooft, R.W.W., 1998)'
_computing_molecular_graphics 'Ortep-3 for Windows (Farrugia, 1997)'
_computing_publication_material 'WinGX publication routines (Farrugia, 1999)'
_computing_structure_refinement 'SHELXL-97 (Sheldrick, 1997)'
_computing_structure_solution 'SHELXS-97 (Sheldrick, 1997)'
_diffrn_ambient_temperature 120(2)
_diffrn_detector_area_resol_mean 9.091
_diffrn_measured_fraction_theta_full 0.994
_diffrn_measured_fraction_theta_max 0.994
_diffrn_measurement_device_type 'Bruker-Nonius 95mm CCD camera on \k-goniostat'
_diffrn_measurement_method '\f & \w scans'
_diffrn_radiation_monochromator '10cm confocal mirrors'
_diffrn_radiation_source 'Bruker-Nonius FR591 rotating anode'
_diffrn_radiation_type MoK\a
_diffrn_radiation_wavelength 0.71073
_diffrn_reflns_av_R_equivalents 0.0468
_diffrn_reflns_av_sigmaI/netI 0.0381
_diffrn_reflns_limit_h_max 13
_diffrn_reflns_limit_h_min -13
_diffrn_reflns_limit_k_max 7
_diffrn_reflns_limit_k_min -7
_diffrn_reflns_limit_l_max 39
_diffrn_reflns_limit_l_min -37
_diffrn_reflns_number 21460
_diffrn_reflns_theta_full 27.52
_diffrn_reflns_theta_max 27.52
_diffrn_reflns_theta_min 3.26
_exptl_absorpt_coefficient_mu 0.214
_exptl_absorpt_process_details 'SADABS V2.10 (Sheldrick, G.M., 2003)'
_exptl_crystal_colour colourless
_exptl_crystal_density_diffrn 1.832
_exptl_crystal_density_method 'not measured'
_exptl_crystal_F_000 1040
_exptl_crystal_size_max 0.2
_exptl_crystal_size_mid 0.17
_exptl_crystal_size_min 0.13
_refine_diff_density_max 0.267
_refine_diff_density_min -0.257
_refine_diff_density_rms 0.051
_refine_ls_extinction_method none
_refine_ls_goodness_of_fit_ref 1.039
_refine_ls_hydrogen_treatment mixed
_refine_ls_matrix_type full
_refine_ls_number_parameters 339
_refine_ls_number_reflns 4361
_refine_ls_number_restraints 0
_refine_ls_restrained_S_all 1.039
_refine_ls_R_factor_all 0.0579
_refine_ls_R_factor_gt 0.0393
_refine_ls_shift/su_max 0.001
_refine_ls_shift/su_mean 0.000
_refine_ls_structure_factor_coef Fsqd
_refine_ls_weighting_details 'calc w=1/[\s^2^(Fo^2^)+(0.0338P)^2^+0.9692P] where P=(Fo^2^+2Fc^2^)/3'
_refine_ls_weighting_scheme calc
_refine_ls_wR_factor_gt 0.0859
_refine_ls_wR_factor_ref 0.0946
_reflns_number_gt 3301
_reflns_number_total 4361
_reflns_threshold_expression >2sigma(I)
_cod_data_source_file jo061251esi_3.cif
_cod_depositor_comments
;
The following automatic conversions were performed:
'_symmetry_cell_setting' value 'Monoclinic' changed to 'monoclinic'
according to '/home/saulius/struct/CIF-dictionaries/cif_core.dic'
dictionary named 'cif_core.dic' version 2.4.1 from 2010-06-29.

Automatic conversion script
Id: cif_fix_enum 1527 2010-12-29 10:47:43Z saulius 
;
_cod_original_sg_symbol_H-M 'P 21/c  '
_cod_database_code 4022013

loop_
_symmetry_equiv_pos_as_xyz
'x, y, z'
'-x, y+1/2, -z+1/2'
'-x, -y, -z'
'x, -y-1/2, z-1/2'

loop_
_atom_site_label
_atom_site_type_symbol
_atom_site_fract_x
_atom_site_fract_y
_atom_site_fract_z
_atom_site_U_iso_or_equiv
_atom_site_adp_type
_atom_site_occupancy
_atom_site_symmetry_multiplicity
_atom_site_calc_flag
C1 C 0.71103(16) 0.7634(3) 0.23715(5) 0.0199(3) Uani 1 1 d
N2 N 0.63069(14) 0.6069(2) 0.25117(4) 0.0212(3) Uani 1 1 d
N3 N 0.56879(14) 0.5061(2) 0.21578(4) 0.0233(3) Uani 1 1 d
C4 C 0.61623(16) 0.6124(3) 0.18234(5) 0.0212(3) Uani 1 1 d
N5 N 0.70330(13) 0.7701(2) 0.19301(4) 0.0215(3) Uani 1 1 d
C6 C 0.59888(19) 0.5432(3) 0.29566(6) 0.0256(4) Uani 1 1 d
H6A H 0.647(2) 0.422(4) 0.3045(7) 0.038(6) Uiso 1 1 d
H6B H 0.505(2) 0.510(3) 0.2952(6) 0.032(5) Uiso 1 1 d
H6C H 0.618(2) 0.669(4) 0.3156(7) 0.037(6) Uiso 1 1 d
C7 C 0.57628(17) 0.5604(3) 0.13492(5) 0.0243(4) Uani 1 1 d
C8 C 0.68656(17) 0.4538(3) 0.11021(5) 0.0240(4) Uani 1 1 d
C9 C 0.64392(17) 0.3440(3) 0.06535(5) 0.0235(4) Uani 1 1 d
C10 C 0.75627(18) 0.3044(3) 0.03451(6) 0.0264(4) Uani 1 1 d
C11 C 0.72316(18) 0.1395(3) -0.00336(6) 0.0255(4) Uani 1 1 d
C12 C 0.81300(19) 0.1562(3) -0.04246(6) 0.0305(4) Uani 1 1 d
C13 C 0.8094(2) -0.0404(3) -0.07388(6) 0.0336(4) Uani 1 1 d
F1 F 0.47323(10) 0.42313(18) 0.13278(3) 0.0319(3) Uani 1 1 d
F2 F 0.53882(11) 0.74354(17) 0.11313(3) 0.0338(3) Uani 1 1 d
F3 F 0.77703(11) 0.60573(19) 0.10269(3) 0.0374(3) Uani 1 1 d
F4 F 0.74312(11) 0.30105(19) 0.13671(3) 0.0381(3) Uani 1 1 d
F5 F 0.55425(12) 0.47020(19) 0.04395(3) 0.0400(3) Uani 1 1 d
F6 F 0.58871(11) 0.15248(18) 0.07381(4) 0.0373(3) Uani 1 1 d
F7 F 0.85982(11) 0.2287(2) 0.05903(3) 0.0422(3) Uani 1 1 d
F8 F 0.78840(14) 0.49362(18) 0.01641(4) 0.0459(3) Uani 1 1 d
F9 F 0.59977(11) 0.1705(2) -0.01916(4) 0.0395(3) Uani 1 1 d
F10 F 0.73282(12) -0.06145(17) 0.01341(4) 0.0378(3) Uani 1 1 d
F11 F 0.77698(15) 0.33011(19) -0.06705(4) 0.0525(4) Uani 1 1 d
F12 F 0.93688(12) 0.1831(2) -0.02689(4) 0.0461(3) Uani 1 1 d
F13 F 0.68871(13) -0.0831(2) -0.08862(4) 0.0544(4) Uani 1 1 d
F14 F 0.85975(13) -0.21404(19) -0.05409(4) 0.0441(3) Uani 1 1 d
F15 F 0.88013(15) 0.0024(2) -0.10810(4) 0.0539(4) Uani 1 1 d
C1' C 0.79415(16) 0.9093(3) 0.26487(5) 0.0204(3) Uani 1 1 d
C2' C 0.85398(17) 0.8479(3) 0.30559(5) 0.0253(4) Uani 1 1 d
C3' C 0.93747(19) 0.9909(3) 0.32886(6) 0.0306(4) Uani 1 1 d
C4' C 0.96282(18) 1.1934(3) 0.31156(6) 0.0303(4) Uani 1 1 d
C5' C 0.90397(18) 1.2557(3) 0.27114(6) 0.0274(4) Uani 1 1 d
C6' C 0.81999(17) 1.1153(3) 0.24789(6) 0.0240(4) Uani 1 1 d
H2' H 0.8385(18) 0.706(3) 0.3175(6) 0.022(5) Uiso 1 1 d
H3' H 0.976(2) 0.943(3) 0.3569(7) 0.038(6) Uiso 1 1 d
H4' H 1.020(2) 1.288(3) 0.3266(7) 0.034(5) Uiso 1 1 d
H5' H 0.9202(19) 1.396(3) 0.2592(6) 0.031(5) Uiso 1 1 d
H6' H 0.7808(18) 1.156(3) 0.2199(6) 0.025(5) Uiso 1 1 d

loop_
_atom_site_aniso_label
_atom_site_aniso_U_11
_atom_site_aniso_U_22
_atom_site_aniso_U_33
_atom_site_aniso_U_23
_atom_site_aniso_U_13
_atom_site_aniso_U_12
C1 0.0187(8) 0.0193(8) 0.0218(8) -0.0005(6) 0.0028(6) 0.0021(6)
N2 0.0225(7) 0.0221(7) 0.0189(7) -0.0011(6) 0.0008(5) -0.0009(6)
N3 0.0245(8) 0.0238(8) 0.0213(7) -0.0026(6) 0.0002(6) -0.0019(6)
C4 0.0213(8) 0.0218(9) 0.0201(8) -0.0013(6) -0.0005(6) 0.0025(7)
N5 0.0216(7) 0.0229(7) 0.0199(7) -0.0002(6) 0.0004(5) 0.0016(6)
C6 0.0288(10) 0.0267(10) 0.0218(9) 0.0025(7) 0.0045(7) -0.0034(8)
C7 0.0252(9) 0.0227(9) 0.0247(8) 0.0009(7) -0.0012(7) 0.0006(7)
C8 0.0261(9) 0.0245(9) 0.0209(8) 0.0011(7) -0.0018(7) 0.0003(7)
C9 0.0282(9) 0.0199(8) 0.0219(8) 0.0012(7) -0.0035(7) 0.0017(7)
C10 0.0320(10) 0.0245(9) 0.0223(8) -0.0004(7) -0.0003(7) -0.0004(8)
C11 0.0317(10) 0.0198(9) 0.0246(9) 0.0016(7) -0.0005(7) 0.0019(7)
C12 0.0415(11) 0.0251(9) 0.0250(9) -0.0008(7) 0.0035(8) -0.0048(8)
C13 0.0430(12) 0.0321(11) 0.0261(9) -0.0061(8) 0.0058(8) -0.0055(9)
F1 0.0273(6) 0.0415(6) 0.0266(5) -0.0071(5) -0.0005(4) -0.0080(5)
F2 0.0467(7) 0.0273(6) 0.0264(5) 0.0009(4) -0.0069(5) 0.0125(5)
F3 0.0361(6) 0.0450(7) 0.0321(6) -0.0131(5) 0.0092(5) -0.0149(5)
F4 0.0476(7) 0.0440(7) 0.0220(5) 0.0020(5) -0.0038(5) 0.0229(6)
F5 0.0476(7) 0.0454(7) 0.0252(5) -0.0073(5) -0.0123(5) 0.0226(6)
F6 0.0466(7) 0.0303(6) 0.0362(6) -0.0079(5) 0.0130(5) -0.0115(5)
F7 0.0308(6) 0.0651(8) 0.0298(6) -0.0136(6) -0.0041(5) 0.0121(6)
F8 0.0801(9) 0.0277(6) 0.0322(6) -0.0073(5) 0.0212(6) -0.0183(6)
F9 0.0347(6) 0.0480(7) 0.0348(6) -0.0152(5) -0.0073(5) 0.0076(5)
F10 0.0598(8) 0.0195(6) 0.0357(6) 0.0021(5) 0.0160(5) 0.0036(5)
F11 0.1021(11) 0.0285(6) 0.0279(6) 0.0046(5) 0.0130(6) 0.0013(7)
F12 0.0408(7) 0.0600(8) 0.0388(7) -0.0193(6) 0.0115(5) -0.0186(6)
F13 0.0457(8) 0.0657(9) 0.0508(8) -0.0304(7) -0.0064(6) -0.0023(7)
F14 0.0577(8) 0.0307(6) 0.0451(7) -0.0063(5) 0.0139(6) 0.0066(6)
F15 0.0839(10) 0.0490(8) 0.0314(6) -0.0126(5) 0.0250(6) -0.0148(7)
C1' 0.0183(8) 0.0234(9) 0.0198(8) -0.0026(6) 0.0031(6) 0.0010(7)
C2' 0.0241(9) 0.0295(10) 0.0223(8) 0.0012(7) 0.0018(7) -0.0033(8)
C3' 0.0290(10) 0.0401(11) 0.0222(9) -0.0031(8) -0.0016(7) -0.0052(8)
C4' 0.0234(9) 0.0348(11) 0.0331(10) -0.0116(8) 0.0042(8) -0.0061(8)
C5' 0.0256(9) 0.0217(9) 0.0356(10) -0.0037(8) 0.0087(7) -0.0021(7)
C6' 0.0223(9) 0.0236(9) 0.0264(9) 0.0003(7) 0.0037(7) 0.0027(7)

loop_
_atom_type_symbol
_atom_type_description
_atom_type_scat_dispersion_real
_atom_type_scat_dispersion_imag
_atom_type_scat_source
C C 0.0033 0.0016 'International Tables Vol C Tables 4.2.6.8 and 6.1.1.4'
H H 0.0000 0.0000 'International Tables Vol C Tables 4.2.6.8 and 6.1.1.4'
N N 0.0061 0.0033 'International Tables Vol C Tables 4.2.6.8 and 6.1.1.4'
F F 0.0171 0.0103 'International Tables Vol C Tables 4.2.6.8 and 6.1.1.4'

loop_
_geom_angle_atom_site_label_1
_geom_angle_atom_site_label_2
_geom_angle_atom_site_label_3
_geom_angle
N5 C1 N2 109.57(14)
N5 C1 C1' 123.39(15)
N2 C1 C1' 127.03(14)
C1 N2 N3 110.10(13)
C1 N2 C6 130.97(14)
N3 N2 C6 118.86(14)
C4 N3 N2 101.48(13)
N3 C4 N5 116.37(14)
N3 C4 C7 122.17(15)
N5 C4 C7 121.46(15)
C1 N5 C4 102.48(14)
N2 C6 H6A 109.9(13)
N2 C6 H6B 108.3(11)
H6A C6 H6B 109.7(17)
N2 C6 H6C 107.6(12)
H6A C6 H6C 111.9(17)
H6B C6 H6C 109.3(16)
F2 C7 F1 107.49(13)
F2 C7 C4 109.90(14)
F1 C7 C4 110.31(14)
F2 C7 C8 108.43(13)
F1 C7 C8 107.75(14)
C4 C7 C8 112.79(14)
F4 C8 F3 108.05(14)
F4 C8 C7 108.26(13)
F3 C8 C7 108.59(14)
F4 C8 C9 107.68(13)
F3 C8 C9 108.44(13)
C7 C8 C9 115.60(14)
F6 C9 F5 108.49(14)
F6 C9 C10 108.37(14)
F5 C9 C10 108.42(13)
F6 C9 C8 108.49(13)
F5 C9 C8 108.50(13)
C10 C9 C8 114.43(14)
F8 C10 F7 108.81(15)
F8 C10 C9 108.67(14)
F7 C10 C9 108.46(13)
F8 C10 C11 108.52(13)
F7 C10 C11 108.08(14)
C9 C10 C11 114.19(15)
F10 C11 F9 108.27(15)
F10 C11 C12 108.49(14)
F9 C11 C12 108.20(14)
F10 C11 C10 108.56(13)
F9 C11 C10 109.25(14)
C12 C11 C10 113.94(15)
F12 C12 F11 108.65(16)
F12 C12 C13 107.53(16)
F11 C12 C13 106.95(14)
F12 C12 C11 109.68(14)
F11 C12 C11 108.62(16)
C13 C12 C11 115.22(15)
F14 C13 F13 109.06(17)
F14 C13 F15 107.36(17)
F13 C13 F15 108.87(16)
F14 C13 C12 111.46(15)
F13 C13 C12 110.67(17)
F15 C13 C12 109.33(16)
C2' C1' C6' 119.10(16)
C2' C1' C1 123.22(16)
C6' C1' C1 117.56(14)
C3' C2' C1' 119.99(17)
C3' C2' H2' 119.8(11)
C1' C2' H2' 120.2(11)
C4' C3' C2' 120.31(17)
C4' C3' H3' 122.4(13)
C2' C3' H3' 117.3(13)
C5' C4' C3' 120.10(17)
C5' C4' H4' 119.3(13)
C3' C4' H4' 120.6(13)
C6' C5' C4' 120.02(18)
C6' C5' H5' 119.5(12)
C4' C5' H5' 120.4(12)
C5' C6' C1' 120.47(16)
C5' C6' H6' 120.4(12)
C1' C6' H6' 119.1(12)

loop_
_geom_bond_atom_site_label_1
_geom_bond_atom_site_label_2
_geom_bond_distance
C1 N5 1.333(2)
C1 N2 1.354(2)
C1 C1' 1.468(2)
N2 N3 1.3615(19)
N2 C6 1.457(2)
N3 C4 1.322(2)
C4 N5 1.347(2)
C4 C7 1.502(2)
C6 H6A 0.92(2)
C6 H6B 0.98(2)
C6 H6C 1.00(2)
C7 F2 1.3518(19)
C7 F1 1.354(2)
C7 C8 1.541(2)
C8 F4 1.3457(19)
C8 F3 1.348(2)
C8 C9 1.555(2)
C9 F6 1.341(2)
C9 F5 1.3419(19)
C9 C10 1.545(3)
C10 F8 1.339(2)
C10 F7 1.343(2)
C10 C11 1.554(2)
C11 F10 1.341(2)
C11 F9 1.341(2)
C11 C12 1.546(3)
C12 F12 1.340(2)
C12 F11 1.344(2)
C12 C13 1.540(3)
C13 F14 1.317(2)
C13 F13 1.318(2)
C13 F15 1.325(2)
C1' C2' 1.395(2)
C1' C6' 1.401(2)
C2' C3' 1.391(2)
C2' H2' 0.961(19)
C3' C4' 1.385(3)
C3' H3' 0.96(2)
C4' C5' 1.385(3)
C4' H4' 0.93(2)
C5' C6' 1.384(2)
C5' H5' 0.95(2)
C6' H6' 0.950(18)

loop_
_cod_related_entry_id
_cod_related_entry_database
_cod_related_entry_code
1 ChemSpider 21154207
